data_2242326
loop_
_publ_author_name
'Fangmann, Pia'
'Schmidtmann, Marc'
'Beckhaus, R\"udiger'

_publ_section_title
;
 Crystal structures of
 2,3,8,9,14,15-hexamethyl-5,6,11,12,17,18-hexaazatrinaphthylene and
 2,3,8,9,14,15-hexaphenyl-5,6,11,12,17,18-hexazatrinaphthylene
 dichloromethane disolvate
;
_journal_coeditor_code WM5431
_journal_issue 2
_journal_name_full 'Acta Crystallographica Section E'
_journal_page_first 167
_journal_page_last 171
_journal_paper_doi 10.1107/S2056989018000725
_journal_volume 74
_journal_year 2018
_chemical_formula_iupac 'C30 H24 N6'
_chemical_formula_moiety 'C30 H24 N6'
_chemical_formula_sum 'C30 H24 N6'
_chemical_formula_weight 468.55
_chemical_name_systematic
;
2,3,8,9,14,15-Hexamethyl-5,6,11,12,17,18-hexaazatrinaphthylene
;
_space_group_crystal_system orthorhombic
_space_group_IT_number 60
_space_group_name_Hall '-P 2n 2ab'
_space_group_name_H-M_alt 'P b c n'
_symmetry_space_group_name_Hall '-P 2n 2ab'
_symmetry_space_group_name_H-M 'P b c n'
_atom_sites_solution_hydrogens geom
_audit_creation_method SHELXL-2017/1
_cell_angle_alpha 90
_cell_angle_beta 90
_cell_angle_gamma 90
_cell_formula_units_Z 4
_cell_length_a 11.6178(8)
_cell_length_b 15.7762(8)
_cell_length_c 12.8621(7)
_cell_measurement_reflns_used 5493
_cell_measurement_temperature 153(2)
_cell_measurement_theta_max 26.15
_cell_measurement_theta_min 2.25
_cell_volume 2357.4(2)
_computing_cell_refinement
;
IPDS (Stoe, 1999)
;
_computing_data_collection
;
IPDS (Stoe, 1999)
;
_computing_data_reduction
;
X-RED (Stoe, 2002)
;
_computing_molecular_graphics
;
DIAMOND (Brandenburg & Putz, 2006)
;
_computing_publication_material
;
publCIF (Westrip, 2010)
;
_computing_structure_refinement
;
<i>SHELXL2017/1</i> (Sheldrick, 2015b)
;
_computing_structure_solution
;
SHELXS97 (Sheldrick, 2008)
;
_diffrn_ambient_temperature 153(2)
_diffrn_measured_fraction_theta_full 0.999
_diffrn_measured_fraction_theta_max 0.994
_diffrn_measurement_device_type 'Stoe IPDS'
_diffrn_measurement_method '\f scans'
_diffrn_radiation_type MoK\a
_diffrn_radiation_wavelength 0.71073
_diffrn_reflns_av_R_equivalents 0.0573
_diffrn_reflns_limit_h_max 14
_diffrn_reflns_limit_h_min -14
_diffrn_reflns_limit_k_max 19
_diffrn_reflns_limit_k_min -19
_diffrn_reflns_limit_l_max 16
_diffrn_reflns_limit_l_min -15
_diffrn_reflns_number 23121
_diffrn_reflns_theta_full 25.242
_diffrn_reflns_theta_max 26.194
_diffrn_reflns_theta_min 2.582
_exptl_absorpt_coefficient_mu 0.081
_exptl_absorpt_correction_type none
_exptl_crystal_colour yellow
_exptl_crystal_density_diffrn 1.320
_exptl_crystal_density_method 'not measured'
_exptl_crystal_description prism
_exptl_crystal_F_000 984
_exptl_crystal_size_max 0.500
_exptl_crystal_size_mid 0.380
_exptl_crystal_size_min 0.250
_refine_diff_density_max 0.157
_refine_diff_density_min -0.145
_refine_ls_extinction_method none
_refine_ls_goodness_of_fit_ref 0.746
_refine_ls_hydrogen_treatment constr
_refine_ls_matrix_type full
_refine_ls_number_parameters 166
_refine_ls_number_reflns 2361
_refine_ls_number_restraints 0
_refine_ls_restrained_S_all 0.746
_refine_ls_R_factor_all 0.0670
_refine_ls_R_factor_gt 0.0315
_refine_ls_shift/su_max 0.000
_refine_ls_shift/su_mean 0.000
_refine_ls_structure_factor_coef Fsqd
_refine_ls_weighting_details 'w=1/[\s^2^(Fo^2^)+(0.0500P)^2^] where P=(Fo^2^+2Fc^2^)/3'
_refine_ls_weighting_scheme calc
_refine_ls_wR_factor_gt 0.0739
_refine_ls_wR_factor_ref 0.0801
_reflns_number_gt 1286
_reflns_number_total 2361
_reflns_threshold_expression 'I > 2\s(I)'
_cod_data_source_file wm5431sup1.cif
_cod_data_source_block 1
_cod_database_code 2242326
_shelx_space_group_comment
;
The symmetry employed for this shelxl refinement is uniquely defined
by the following loop, which should always be used as a source of
symmetry information in preference to the above space-group names.
They are only intended as comments.
;
_shelx_estimated_absorpt_t_min 0.961
_shelx_estimated_absorpt_t_max 0.980

loop_
_space_group_symop_operation_xyz
'x, y, z'
'-x+1/2, -y+1/2, z+1/2'
'x+1/2, -y+1/2, -z'
'-x, y, -z+1/2'
'-x, -y, -z'
'x-1/2, y-1/2, -z-1/2'
'-x-1/2, y-1/2, z'
'x, -y, z-1/2'

loop_
_atom_site_type_symbol
_atom_site_label
_atom_site_fract_x
_atom_site_fract_y
_atom_site_fract_z
_atom_site_U_iso_or_equiv
_atom_site_adp_type
_atom_site_calc_flag
_atom_site_occupancy
N N1 0.56074(10) 0.64519(8) 0.34566(8) 0.0255(3) Uani d 1
N N2 0.62730(10) 0.49478(7) 0.43437(8) 0.0265(3) Uani d 1
N N3 0.56076(10) 0.34059(8) 0.33894(7) 0.0252(3) Uani d 1
C C1 0.53175(13) 0.57382(8) 0.29813(10) 0.0226(3) Uani d 1
C C2 0.56581(11) 0.49314(9) 0.34649(9) 0.0225(3) Uani d 1
C C3 0.53343(12) 0.41546(9) 0.29893(9) 0.0225(3) Uani d 1
C C4 0.52959(12) 0.71863(9) 0.29846(10) 0.0247(3) Uani d 1
C C5 0.55513(12) 0.79701(10) 0.34611(10) 0.0283(3) Uani d 1
H H5 0.592691 0.797343 0.411715 0.034 Uiso calc 1
C C6 0.52734(13) 0.87212(9) 0.30047(11) 0.0314(4) Uani d 1
C C7 0.55470(17) 0.95456(11) 0.35433(13) 0.0502(5) Uani d 1
H H7A 0.579276 0.943076 0.425845 0.075 Uiso calc 1
H H7B 0.485952 0.990540 0.355234 0.075 Uiso calc 1
H H7C 0.616673 0.983645 0.316924 0.075 Uiso calc 1
C C8 0.65625(12) 0.41882(9) 0.47584(10) 0.0246(3) Uani d 1
C C9 0.72310(13) 0.41486(9) 0.56818(10) 0.0288(4) Uani d 1
H H9 0.745094 0.466061 0.601600 0.035 Uiso calc 1
C C10 0.75658(12) 0.33909(9) 0.61015(10) 0.0281(3) Uani d 1
C C11 0.72339(12) 0.26111(9) 0.56134(10) 0.0266(3) Uani d 1
C C12 0.65713(13) 0.26394(9) 0.47327(10) 0.0269(3) Uani d 1
H H12 0.633497 0.212331 0.441761 0.032 Uiso calc 1
C C13 0.62308(11) 0.34154(9) 0.42814(9) 0.0238(3) Uani d 1
C C14 0.82859(14) 0.33631(11) 0.70797(11) 0.0398(4) Uani d 1
H H14A 0.846997 0.394234 0.729895 0.060 Uiso calc 1
H H14B 0.900037 0.305244 0.694236 0.060 Uiso calc 1
H H14C 0.785419 0.307648 0.763184 0.060 Uiso calc 1
C C15 0.76172(14) 0.17752(9) 0.60460(11) 0.0367(4) Uani d 1
H H15A 0.729041 0.131482 0.562831 0.055 Uiso calc 1
H H15B 0.735262 0.172194 0.676654 0.055 Uiso calc 1
H H15C 0.845931 0.174242 0.602613 0.055 Uiso calc 1

loop_
_atom_site_aniso_label
_atom_site_aniso_U_11
_atom_site_aniso_U_22
_atom_site_aniso_U_33
_atom_site_aniso_U_12
_atom_site_aniso_U_13
_atom_site_aniso_U_23
N1 0.0268(6) 0.0259(7) 0.0237(5) -0.0006(6) -0.0010(5) 0.0007(5)
N2 0.0279(6) 0.0280(7) 0.0235(6) -0.0014(6) -0.0026(5) 0.0015(5)
N3 0.0279(6) 0.0277(7) 0.0201(5) 0.0003(6) -0.0001(5) 0.0010(5)
C1 0.0211(7) 0.0255(9) 0.0213(6) -0.0007(6) 0.0018(6) -0.0005(5)
C2 0.0209(7) 0.0265(8) 0.0201(6) 0.0010(7) 0.0028(6) 0.0001(6)
C3 0.0224(7) 0.0259(8) 0.0191(6) 0.0008(6) 0.0034(6) 0.0006(5)
C4 0.0225(7) 0.0271(9) 0.0244(7) -0.0003(7) 0.0010(6) 0.0011(6)
C5 0.0274(8) 0.0313(9) 0.0262(7) -0.0004(7) -0.0058(6) -0.0017(6)
C6 0.0311(8) 0.0272(9) 0.0360(8) -0.0017(7) -0.0061(6) -0.0015(6)
C7 0.0685(13) 0.0294(10) 0.0526(9) 0.0004(9) -0.0288(9) -0.0037(8)
C8 0.0236(8) 0.0277(9) 0.0225(7) 0.0009(6) 0.0014(6) 0.0025(6)
C9 0.0311(9) 0.0301(9) 0.0254(7) -0.0031(7) -0.0033(6) -0.0006(6)
C10 0.0267(8) 0.0323(9) 0.0253(6) -0.0006(7) -0.0011(6) 0.0061(6)
C11 0.0261(8) 0.0287(9) 0.0252(7) 0.0031(6) 0.0044(6) 0.0049(6)
C12 0.0306(8) 0.0257(8) 0.0246(7) 0.0003(6) 0.0025(6) -0.0011(5)
C13 0.0238(7) 0.0277(8) 0.0198(6) 0.0012(7) 0.0027(5) 0.0010(6)
C14 0.0426(9) 0.0399(10) 0.0370(8) -0.0030(8) -0.0141(7) 0.0061(7)
C15 0.0385(10) 0.0365(10) 0.0350(8) 0.0033(8) -0.0042(7) 0.0063(6)

loop_
_atom_type_symbol
_atom_type_description
_atom_type_scat_dispersion_real
_atom_type_scat_dispersion_imag
_atom_type_scat_source
C C 0.0033 0.0016 'International Tables Vol C Tables 4.2.6.8 and 6.1.1.4'
H H 0.0000 0.0000 'International Tables Vol C Tables 4.2.6.8 and 6.1.1.4'
N N 0.0061 0.0033 'International Tables Vol C Tables 4.2.6.8 and 6.1.1.4'

loop_
_geom_angle_atom_site_label_1
_geom_angle_atom_site_label_2
_geom_angle_atom_site_label_3
_geom_angle_site_symmetry_1
_geom_angle_site_symmetry_3
_geom_angle
C1 N1 C4 . . 116.83(11)
C2 N2 C8 . . 116.65(12)
C3 N3 C13 . . 116.47(12)
N1 C1 C1 . 4_655 121.77(8)
N1 C1 C2 . . 118.16(12)
C1 C1 C2 4_655 . 120.07(7)
N2 C2 C3 . . 121.48(13)
N2 C2 C1 . . 118.97(13)
C3 C2 C1 . . 119.55(11)
N3 C3 C2 . . 122.52(12)
N3 C3 C3 . 4_655 117.11(7)
C2 C3 C3 . 4_655 120.37(8)
N1 C4 C5 . . 119.83(12)
N1 C4 C4 . 4_655 121.37(7)
C5 C4 C4 . 4_655 118.80(8)
C6 C5 C4 . . 121.70(12)
C6 C5 H5 . . 119.1
C4 C5 H5 . . 119.1
C5 C6 C6 . 4_655 119.44(8)
C5 C6 C7 . . 120.19(13)
C6 C6 C7 4_655 . 120.36(9)
C6 C7 H7A . . 109.5
C6 C7 H7B . . 109.5
H7A C7 H7B . . 109.5
C6 C7 H7C . . 109.5
H7A C7 H7C . . 109.5
H7B C7 H7C . . 109.5
N2 C8 C13 . . 121.52(12)
N2 C8 C9 . . 120.27(13)
C13 C8 C9 . . 118.20(12)
C10 C9 C8 . . 121.58(14)
C10 C9 H9 . . 119.2
C8 C9 H9 . . 119.2
C9 C10 C11 . . 120.03(12)
C9 C10 C14 . . 120.74(14)
C11 C10 C14 . . 119.24(13)
C12 C11 C10 . . 119.02(13)
C12 C11 C15 . . 120.17(13)
C10 C11 C15 . . 120.81(12)
C11 C12 C13 . . 121.71(13)
C11 C12 H12 . . 119.1
C13 C12 H12 . . 119.1
N3 C13 C12 . . 119.18(13)
N3 C13 C8 . . 121.36(12)
C12 C13 C8 . . 119.45(11)
C10 C14 H14A . . 109.5
C10 C14 H14B . . 109.5
H14A C14 H14B . . 109.5
C10 C14 H14C . . 109.5
H14A C14 H14C . . 109.5
H14B C14 H14C . . 109.5
C11 C15 H15A . . 109.5
C11 C15 H15B . . 109.5
H15A C15 H15B . . 109.5
C11 C15 H15C . . 109.5
H15A C15 H15C . . 109.5
H15B C15 H15C . . 109.5

loop_
_geom_bond_atom_site_label_1
_geom_bond_atom_site_label_2
_geom_bond_site_symmetry_2
_geom_bond_distance
N1 C1 . 1.3248(17)
N1 C4 . 1.3571(18)
N2 C2 . 1.3374(15)
N2 C8 . 1.3541(18)
N3 C3 . 1.3270(17)
N3 C13 . 1.3568(16)
C1 C1 4_655 1.441(3)
C1 C2 . 1.4709(19)
C2 C3 . 1.4203(19)
C3 C3 4_655 1.479(3)
C4 C5 . 1.412(2)
C4 C4 4_655 1.424(3)
C5 C6 . 1.361(2)
C5 H5 . 0.9500
C6 C6 4_655 1.445(3)
C6 C7 . 1.507(2)
C7 H7A . 0.9800
C7 H7B . 0.9800
C7 H7C . 0.9800
C8 C13 . 1.4181(19)
C8 C9 . 1.4205(19)
C9 C10 . 1.368(2)
C9 H9 . 0.9500
C10 C11 . 1.434(2)
C10 C14 . 1.5115(19)
C11 C12 . 1.3703(19)
C11 C15 . 1.4990(19)
C12 C13 . 1.4115(19)
C12 H12 . 0.9500
C14 H14A . 0.9800
C14 H14B . 0.9800
C14 H14C . 0.9800
C15 H15A . 0.9800
C15 H15B . 0.9800
C15 H15C . 0.9800

loop_
_geom_torsion_atom_site_label_1
_geom_torsion_atom_site_label_2
_geom_torsion_atom_site_label_3
_geom_torsion_atom_site_label_4
_geom_torsion_site_symmetry_1
_geom_torsion_site_symmetry_4
_geom_torsion
C4 N1 C1 C1 . 4_655 -1.1(2)
C4 N1 C1 C2 . . 179.08(13)
C8 N2 C2 C3 . . -0.44(17)
C8 N2 C2 C1 . . 179.87(12)
N1 C1 C2 N2 . . -1.96(18)
C1 C1 C2 N2 4_655 . 178.26(15)
N1 C1 C2 C3 . . 178.35(13)
C1 C1 C2 C3 4_655 . -1.4(2)
C13 N3 C3 C2 . . -0.70(18)
C13 N3 C3 C3 . 4_655 179.36(15)
N2 C2 C3 N3 . . 0.77(19)
C1 C2 C3 N3 . . -179.54(13)
N2 C2 C3 C3 . 4_655 -179.28(15)
C1 C2 C3 C3 . 4_655 0.4(2)
C1 N1 C4 C5 . . 178.39(14)
C1 N1 C4 C4 . 4_655 -1.1(2)
N1 C4 C5 C6 . . 178.74(15)
C4 C4 C5 C6 4_655 . -1.7(2)
C4 C5 C6 C6 . 4_655 -1.5(3)
C4 C5 C6 C7 . . 179.25(15)
C2 N2 C8 C13 . . 0.12(18)
C2 N2 C8 C9 . . 178.97(12)
N2 C8 C9 C10 . . -178.02(13)
C13 C8 C9 C10 . . 0.9(2)
C8 C9 C10 C11 . . -0.5(2)
C8 C9 C10 C14 . . 179.46(14)
C9 C10 C11 C12 . . -0.7(2)
C14 C10 C11 C12 . . 179.35(13)
C9 C10 C11 C15 . . 178.43(14)
C14 C10 C11 C15 . . -1.56(19)
C10 C11 C12 C13 . . 1.5(2)
C15 C11 C12 C13 . . -177.59(13)
C3 N3 C13 C12 . . -178.55(12)
C3 N3 C13 C8 . . 0.36(17)
C11 C12 C13 N3 . . 177.78(13)
C11 C12 C13 C8 . . -1.2(2)
N2 C8 C13 N3 . . -0.1(2)
C9 C8 C13 N3 . . -178.96(13)
N2 C8 C13 C12 . . 178.83(14)
C9 C8 C13 C12 . . -0.04(18)

_cod_database_fobs_code 2242326
